data_4128022
loop_
_publ_author_name
'Hong, Seung Youn'
'Chang, Sukbok'

_publ_section_title
;
 Stereodefined Access to Lactams via Olefin Difunctionalization: Iridium
 Nitrenoids as a Motif of LUMO-Controlled Dipoles.
;
_journal_issue 26
_journal_name_full 'Journal of the American Chemical Society'
_journal_page_first 10399
_journal_page_last 10408
_journal_paper_doi 10.1021/jacs.9b04317
_journal_volume 141
_journal_year 2019
_chemical_formula_sum 'C64 H47 B F24 Ir N3 O3'
_chemical_formula_weight 1565.05
_space_group_crystal_system triclinic
_space_group_IT_number 2
_space_group_name_Hall '-P 1'
_space_group_name_H-M_alt 'P -1'
_symmetry_space_group_name_Hall '-P 1'
_symmetry_space_group_name_H-M 'P -1'
_atom_sites_solution_hydrogens geom
_audit_creation_method SHELXL-2018/3
_cell_angle_alpha 75.85(3)
_cell_angle_beta 80.74(3)
_cell_angle_gamma 77.93(3)
_cell_formula_units_Z 2
_cell_length_a 13.756(3)
_cell_length_b 15.303(3)
_cell_length_c 16.367(3)
_cell_measurement_reflns_used 62045
_cell_measurement_temperature 298(2)
_cell_measurement_theta_max 34.035
_cell_measurement_theta_min 0.430
_cell_volume 3245.0(12)
_computing_cell_refinement HKL3000sm
_computing_data_collection 'PAL BL2D-SMDC Program'
_computing_data_reduction HKL3000sm
_computing_structure_refinement SHELXL
_computing_structure_solution SHELXS
_diffrn_ambient_temperature 298(2)
_diffrn_measured_fraction_theta_full 0.998
_diffrn_measured_fraction_theta_max 0.997
_diffrn_measurement_device_type 'Rayonix MX225HS CCD area detector'
_diffrn_measurement_method 'omega scan'
_diffrn_radiation_type synchrotron
_diffrn_radiation_wavelength 0.750
_diffrn_reflns_av_R_equivalents 0.0161
_diffrn_reflns_av_unetI/netI 0.0265
_diffrn_reflns_Laue_measured_fraction_full 0.998
_diffrn_reflns_Laue_measured_fraction_max 0.997
_diffrn_reflns_limit_h_max 17
_diffrn_reflns_limit_h_min -17
_diffrn_reflns_limit_k_max 19
_diffrn_reflns_limit_k_min -19
_diffrn_reflns_limit_l_max 20
_diffrn_reflns_limit_l_min -20
_diffrn_reflns_number 26598
_diffrn_reflns_point_group_measured_fraction_full 0.998
_diffrn_reflns_point_group_measured_fraction_max 0.997
_diffrn_reflns_theta_full 26.744
_diffrn_reflns_theta_max 27.999
_diffrn_reflns_theta_min 1.363
_diffrn_source 'PLSII 2D bending magnet'
_exptl_absorpt_coefficient_mu 2.485
_exptl_absorpt_correction_T_max 1.000
_exptl_absorpt_correction_T_min 0.934
_exptl_absorpt_correction_type empirical
_exptl_absorpt_process_details 'HKL3000sm Scalepack'
_exptl_crystal_colour yellow
_exptl_crystal_density_diffrn 1.602
_exptl_crystal_description needle
_exptl_crystal_F_000 1548
_exptl_crystal_size_max 0.098
_exptl_crystal_size_mid 0.022
_exptl_crystal_size_min 0.020
_refine_diff_density_max 1.970
_refine_diff_density_min -1.026
_refine_diff_density_rms 0.099
_refine_ls_extinction_method none
_refine_ls_goodness_of_fit_ref 1.113
_refine_ls_hydrogen_treatment constr
_refine_ls_matrix_type full
_refine_ls_number_parameters 983
_refine_ls_number_reflns 13306
_refine_ls_number_restraints 216
_refine_ls_restrained_S_all 1.169
_refine_ls_R_factor_all 0.0452
_refine_ls_R_factor_gt 0.0419
_refine_ls_shift/su_max 0.002
_refine_ls_shift/su_mean 0.000
_refine_ls_structure_factor_coef Fsqd
_refine_ls_weighting_details 'w=1/[\s^2^(Fo^2^)+(0.0729P)^2^+3.2301P] where P=(Fo^2^+2Fc^2^)/3'
_refine_ls_weighting_scheme calc
_refine_ls_wR_factor_gt 0.1156
_refine_ls_wR_factor_ref 0.1173
_reflns_Friedel_coverage 0.000
_reflns_number_gt 12099
_reflns_number_total 13306
_reflns_threshold_expression 'I > 2\s(I)'
_cod_data_source_file ja9b04317_si_002.cif
_cod_data_source_block P095_002
_cod_original_cell_volume 3245.0(13)
_cod_database_code 4128022
_shelx_shelxl_version_number 2018/3
_shelx_space_group_comment
;
The symmetry employed for this shelxl refinement is uniquely defined
by the following loop, which should always be used as a source of
symmetry information in preference to the above space-group names.
They are only intended as comments.
;
_shelx_estimated_absorpt_t_min 0.793
_shelx_estimated_absorpt_t_max 0.952

loop_
_space_group_symop_operation_xyz
'x, y, z'
'-x, -y, -z'

loop_
_atom_site_label
_atom_site_type_symbol
_atom_site_fract_x
_atom_site_fract_y
_atom_site_fract_z
_atom_site_U_iso_or_equiv
_atom_site_adp_type
_atom_site_occupancy
_atom_site_site_symmetry_order
_atom_site_calc_flag
_atom_site_refinement_flags_posn
_atom_site_refinement_flags_adp
_atom_site_refinement_flags_occupancy
_atom_site_disorder_assembly
_atom_site_disorder_group
Ir1 Ir 0.06301(2) 0.20612(2) 0.08017(2) 0.03793(7) Uani 1 1 d . . . . .
N1 N 0.0852(3) 0.2064(2) -0.0483(2) 0.0385(7) Uani 1 1 d . . . . .
C1 C 0.0394(4) 0.1612(3) -0.0855(3) 0.0502(10) Uani 1 1 d . . . . .
H1 H 0.005062 0.116452 -0.051634 0.060 Uiso 1 1 calc R U . . .
C2 C 0.0403(4) 0.1780(4) -0.1736(3) 0.0580(12) Uani 1 1 d . . . . .
H2 H 0.007089 0.144818 -0.197165 0.070 Uiso 1 1 calc R U . . .
C3 C 0.0892(4) 0.2422(4) -0.2239(3) 0.0583(12) Uani 1 1 d . . . . .
H3 H 0.087784 0.255463 -0.282320 0.070 Uiso 1 1 calc R U . . .
C4 C 0.1432(4) 0.2897(3) -0.1875(3) 0.0491(10) Uani 1 1 d . . . . .
C5 C 0.1413(3) 0.2678(3) -0.0990(3) 0.0378(8) Uani 1 1 d . . . . .
C6 C 0.1991(3) 0.3074(3) -0.0586(3) 0.0422(9) Uani 1 1 d . . . . .
C7 C 0.2517(4) 0.3720(3) -0.1067(4) 0.0571(12) Uani 1 1 d . . . . .
H7 H 0.289201 0.399411 -0.080985 0.069 Uiso 1 1 calc R U . . .
C8 C 0.2494(5) 0.3975(4) -0.1954(4) 0.0734(16) Uani 1 1 d . . . . .
H8 H 0.283761 0.443225 -0.227171 0.088 Uiso 1 1 calc R U . . .
C9 C 0.1983(5) 0.3568(4) -0.2352(3) 0.0670(14) Uani 1 1 d . . . . .
H9 H 0.199562 0.373195 -0.293869 0.080 Uiso 1 1 calc R U . . .
N2 N 0.2066(2) 0.2646(2) 0.0324(2) 0.0381(7) Uani 1 1 d . . . . .
C10 C 0.2122(4) 0.3303(4) 0.0807(3) 0.0534(11) Uani 1 1 d . . . . .
O1 O 0.1903(4) 0.4105(3) 0.0565(3) 0.0811(12) Uani 1 1 d . . . . .
O2 O 0.2401(3) 0.2850(3) 0.1555(2) 0.0676(10) Uani 1 1 d . . . . .
C11 C 0.2658(8) 0.3405(7) 0.2068(5) 0.114(3) Uani 1 1 d . . . . .
H11A H 0.318013 0.372435 0.175676 0.171 Uiso 1 1 calc R U . . .
H11B H 0.288387 0.301707 0.258299 0.171 Uiso 1 1 calc R U . . .
H11C H 0.207834 0.384098 0.220348 0.171 Uiso 1 1 calc R U . . .
C12 C 0.2968(3) 0.1812(3) 0.0356(3) 0.0415(9) Uani 1 1 d . . . . .
H12 H 0.300963 0.161989 -0.017993 0.050 Uiso 1 1 calc R U . . .
C13 C 0.3974(3) 0.2064(3) 0.0353(3) 0.0481(10) Uani 1 1 d . . . . .
C14 C 0.4507(4) 0.2399(4) -0.0412(4) 0.0672(14) Uani 1 1 d . . . . .
H14 H 0.424028 0.246859 -0.091611 0.081 Uiso 1 1 calc R U . . .
C15 C 0.5439(5) 0.2632(6) -0.0436(6) 0.097(2) Uani 1 1 d . . . . .
H15 H 0.578077 0.287799 -0.095119 0.116 Uiso 1 1 calc R U . . .
C16 C 0.5845(5) 0.2496(6) 0.0301(8) 0.104(3) Uani 1 1 d . . . . .
H16 H 0.646195 0.266070 0.028796 0.125 Uiso 1 1 calc R U . . .
C17 C 0.5356(5) 0.2120(5) 0.1060(6) 0.090(2) Uani 1 1 d . . . . .
H17 H 0.565332 0.200719 0.155601 0.108 Uiso 1 1 calc R U . . .
C18 C 0.4421(4) 0.1907(4) 0.1091(4) 0.0708(15) Uani 1 1 d . . . . .
H18 H 0.408917 0.165702 0.160907 0.085 Uiso 1 1 calc R U . . .
C19 C 0.2702(3) 0.1013(3) 0.1035(3) 0.0491(10) Uani 1 1 d . . . . .
H19 H 0.271159 0.112470 0.159854 0.059 Uiso 1 1 calc R U . . .
C20 C 0.3377(4) 0.0104(3) 0.0938(4) 0.0585(12) Uani 1 1 d . . . . .
H20A H 0.377395 0.016774 0.038728 0.070 Uiso 1 1 calc R U . . .
H20B H 0.382373 -0.010952 0.137619 0.070 Uiso 1 1 calc R U . . .
C21 C 0.2659(5) -0.0545(4) 0.1028(6) 0.085(2) Uani 1 1 d . . . . .
H21A H 0.265499 -0.096103 0.158008 0.102 Uiso 1 1 calc R U . . .
H21B H 0.284588 -0.090208 0.059346 0.102 Uiso 1 1 calc R U . . .
C22 C 0.1641(4) 0.0055(3) 0.0925(3) 0.0530(11) Uani 1 1 d . . . . .
N3 N 0.1705(2) 0.0902(2) 0.0934(2) 0.0427(8) Uani 1 1 d . . . . .
O3 O 0.0885(3) -0.0218(3) 0.0862(3) 0.0770(12) Uani 1 1 d . . . . .
C23 C -0.0922(4) 0.2767(4) 0.0840(4) 0.0627(14) Uani 1 1 d . . . . .
C24 C -0.0438(4) 0.3146(4) 0.1322(4) 0.0642(14) Uani 1 1 d . . . . .
C25 C -0.0055(4) 0.2418(4) 0.2012(3) 0.0603(13) Uani 1 1 d . . . . .
C26 C -0.0328(4) 0.1610(4) 0.1929(3) 0.0570(13) Uani 1 1 d . . . . .
C27 C -0.0852(3) 0.1795(4) 0.1190(3) 0.0534(12) Uani 1 1 d . . . . .
C28 C -0.1448(5) 0.3299(6) 0.0079(5) 0.095(2) Uani 1 1 d . . . . .
H28A H -0.212004 0.355819 0.026568 0.143 Uiso 1 1 calc R U . . .
H28B H -0.146206 0.289510 -0.028370 0.143 Uiso 1 1 calc R U . . .
H28C H -0.109489 0.378012 -0.022882 0.143 Uiso 1 1 calc R U . . .
C29 C -0.0413(6) 0.4140(4) 0.1230(6) 0.099(2) Uani 1 1 d . . . . .
H29A H -0.043219 0.444903 0.064528 0.148 Uiso 1 1 calc R U . . .
H29B H 0.019028 0.420047 0.141874 0.148 Uiso 1 1 calc R U . . .
H29C H -0.098197 0.440789 0.156691 0.148 Uiso 1 1 calc R U . . .
C30 C 0.0402(6) 0.2529(7) 0.2745(4) 0.098(2) Uani 1 1 d . . . . .
H30A H -0.010224 0.255736 0.322230 0.147 Uiso 1 1 calc R U . . .
H30B H 0.067328 0.308385 0.258863 0.147 Uiso 1 1 calc R U . . .
H30C H 0.092631 0.201662 0.289452 0.147 Uiso 1 1 calc R U . . .
C31 C -0.0128(6) 0.0694(5) 0.2537(4) 0.087(2) Uani 1 1 d . . . . .
H31A H 0.052391 0.060419 0.271557 0.131 Uiso 1 1 calc R U . . .
H31B H -0.015667 0.021673 0.225982 0.131 Uiso 1 1 calc R U . . .
H31C H -0.062426 0.067906 0.302295 0.131 Uiso 1 1 calc R U . . .
C32 C -0.1362(5) 0.1150(5) 0.0947(5) 0.086(2) Uani 1 1 d . . . . .
H32A H -0.150723 0.137764 0.037048 0.129 Uiso 1 1 calc R U . . .
H32B H -0.197489 0.109326 0.131420 0.129 Uiso 1 1 calc R U . . .
H32C H -0.093491 0.056123 0.099824 0.129 Uiso 1 1 calc R U . . .
B1 B 0.3525(4) 0.2854(3) 0.4822(3) 0.0424(10) Uani 1 1 d . . . . .
C33 C 0.5218(4) 0.2505(3) 0.6653(3) 0.0542(11) Uani 1 1 d . . . . .
C34 C 0.4853(4) 0.1848(3) 0.7288(3) 0.0555(12) Uani 1 1 d . . . . .
H34 H 0.512858 0.164806 0.779879 0.067 Uiso 1 1 calc R U . . .
C35 C 0.4065(4) 0.1488(3) 0.7150(3) 0.0534(11) Uani 1 1 d . . . . .
C36 C 0.3643(4) 0.1796(3) 0.6387(3) 0.0477(10) Uani 1 1 d . . . . .
H36 H 0.310926 0.154779 0.631496 0.057 Uiso 1 1 calc R U . . .
C37 C 0.3998(3) 0.2463(3) 0.5731(3) 0.0438(9) Uani 1 1 d . . . . .
C38 C 0.4797(4) 0.2803(3) 0.5889(3) 0.0493(10) Uani 1 1 d . . . . .
H38 H 0.506177 0.324702 0.546677 0.059 Uiso 1 1 calc R U . . .
C39 C 0.6100(6) 0.2885(5) 0.6757(5) 0.0802(18) Uani 1 1 d . . . . .
C40 C 0.3677(5) 0.0758(4) 0.7822(4) 0.0677(14) Uani 1 1 d . . . . .
C41 C 0.2798(3) 0.3860(3) 0.4806(3) 0.0427(9) Uani 1 1 d . . . . .
C42 C 0.2904(3) 0.4452(3) 0.5300(3) 0.0446(9) Uani 1 1 d . . . . .
H42 H 0.337615 0.426013 0.568466 0.054 Uiso 1 1 calc R U . . .
C43 C 0.2325(4) 0.5319(3) 0.5234(3) 0.0517(11) Uani 1 1 d . . . . .
C44 C 0.1617(5) 0.5634(3) 0.4675(4) 0.0632(14) Uani 1 1 d . . . . .
H44 H 0.123902 0.622032 0.462575 0.076 Uiso 1 1 calc R U . . .
C45 C 0.1482(4) 0.5057(4) 0.4188(4) 0.0598(13) Uani 1 1 d . . . . .
C46 C 0.2068(4) 0.4192(3) 0.4251(3) 0.0497(10) Uani 1 1 d . . . . .
H46 H 0.196973 0.381993 0.391092 0.060 Uiso 1 1 calc R U . . .
C47 C 0.2463(6) 0.5926(4) 0.5781(4) 0.0709(17) Uani 1 1 d . . . . .
C48 C 0.0729(7) 0.5373(5) 0.3571(5) 0.093(2) Uani 1 1 d . . . . .
C49 C 0.4450(3) 0.2960(3) 0.4052(3) 0.0480(10) Uani 1 1 d . . . . .
C50 C 0.4447(4) 0.3700(4) 0.3357(3) 0.0565(12) Uani 1 1 d . . . . .
H50 H 0.389860 0.417571 0.332299 0.068 Uiso 1 1 calc R U . . .
C51 C 0.5249(5) 0.3746(5) 0.2710(4) 0.0731(17) Uani 1 1 d . . . . .
C52 C 0.6069(5) 0.3070(6) 0.2743(4) 0.083(2) Uani 1 1 d . . . . .
H52 H 0.659807 0.310541 0.231058 0.100 Uiso 1 1 calc R U . . .
C53 C 0.6105(4) 0.2335(6) 0.3422(4) 0.0754(18) Uani 1 1 d . . . . .
C54 C 0.5316(4) 0.2287(4) 0.4063(3) 0.0607(13) Uani 1 1 d . . . . .
H54 H 0.536190 0.178730 0.452098 0.073 Uiso 1 1 calc R U . . .
C55 C 0.5176(9) 0.4581(8) 0.1990(5) 0.122(4) Uani 1 1 d . . . . .
C56 C 0.6998(6) 0.1575(9) 0.3483(7) 0.114(4) Uani 1 1 d . . . . .
C57 C 0.2865(3) 0.2120(3) 0.4693(3) 0.0433(9) Uani 1 1 d . . . . .
C58 C 0.1886(3) 0.2112(3) 0.5080(3) 0.0455(9) Uani 1 1 d . . . . .
H58 H 0.158818 0.256478 0.537629 0.055 Uiso 1 1 calc R U . . .
C59 C 0.1334(4) 0.1461(3) 0.5044(3) 0.0493(10) Uani 1 1 d . . . . .
C60 C 0.1752(4) 0.0786(3) 0.4589(3) 0.0555(12) Uani 1 1 d . . . . .
H60 H 0.138893 0.034932 0.455343 0.067 Uiso 1 1 calc R U . . .
C61 C 0.2711(4) 0.0781(3) 0.4193(3) 0.0545(11) Uani 1 1 d . . . . .
C62 C 0.3254(4) 0.1429(3) 0.4246(3) 0.0506(10) Uani 1 1 d . . . . .
H62 H 0.390307 0.140384 0.397221 0.061 Uiso 1 1 calc R U . . .
C63 C 0.0289(4) 0.1504(4) 0.5466(4) 0.0641(13) Uani 1 1 d . . . . .
C64 C 0.3194(6) 0.0050(4) 0.3714(5) 0.0804(19) Uani 1 1 d . . . . .
F1 F 0.6057(4) 0.3752(4) 0.6415(4) 0.1290(19) Uani 1 1 d . U . . .
F2 F 0.6938(4) 0.2519(5) 0.6374(6) 0.164(3) Uani 1 1 d . U . . .
F3 F 0.6241(6) 0.2782(6) 0.7539(4) 0.170(3) Uani 1 1 d . U . . .
F4 F 0.3623(18) 0.0868(11) 0.8577(6) 0.154(6) Uani 0.609(15) 1 d . U P A 1
F5 F 0.2763(6) 0.0625(7) 0.7729(6) 0.106(4) Uani 0.609(15) 1 d . U P A 1
F6 F 0.4196(8) -0.0046(5) 0.7801(9) 0.118(5) Uani 0.609(15) 1 d . U P A 1
F4B F 0.4310(10) 0.0382(13) 0.8411(11) 0.104(6) Uani 0.391(15) 1 d . U P A 3
F5B F 0.351(2) 0.0117(15) 0.7584(10) 0.134(8) Uani 0.391(15) 1 d . U P A 3
F6B F 0.2929(10) 0.1103(10) 0.8350(12) 0.109(7) Uani 0.391(15) 1 d . U P A 3
F7 F 0.3360(6) 0.5780(5) 0.5977(6) 0.194(4) Uani 1 1 d . U . . .
F8 F 0.1958(7) 0.5789(5) 0.6510(4) 0.164(3) Uani 1 1 d . U . . .
F9 F 0.2259(6) 0.6777(3) 0.5465(4) 0.156(3) Uani 1 1 d . U . . .
F10 F -0.0086(4) 0.5898(4) 0.3839(4) 0.133(2) Uani 1 1 d . U . . .
F11 F 0.0382(6) 0.4732(5) 0.3403(6) 0.192(4) Uani 1 1 d . U . . .
F12 F 0.1047(6) 0.5824(8) 0.2868(4) 0.205(4) Uani 1 1 d . U . . .
F13 F 0.4411(8) 0.4800(7) 0.1680(6) 0.260(6) Uani 1 1 d . U . . .
F14 F 0.5939(9) 0.4483(6) 0.1398(5) 0.233(5) Uani 1 1 d . U . . .
F15 F 0.5373(6) 0.5273(4) 0.2168(5) 0.166(3) Uani 1 1 d . U . . .
F16 F 0.7398(10) 0.1416(12) 0.2724(9) 0.140(6) Uani 0.601(15) 1 d . U P B 1
F17 F 0.7640(11) 0.1588(11) 0.3914(13) 0.147(6) Uani 0.601(15) 1 d . U P B 1
F18 F 0.6723(7) 0.0671(7) 0.3895(7) 0.119(4) Uani 0.601(15) 1 d . U P B 1
F19 F 0.0211(6) 0.1574(10) 0.6264(5) 0.125(4) Uani 0.753(15) 1 d . U P C 1
F20 F -0.0098(5) 0.0775(5) 0.5521(7) 0.103(3) Uani 0.753(15) 1 d . U P C 1
F21 F -0.0316(5) 0.2208(6) 0.5072(7) 0.123(4) Uani 0.753(15) 1 d . U P C 1
F22 F 0.2524(9) -0.0136(14) 0.3272(13) 0.122(6) Uani 0.55(3) 1 d . U P D 1
F23 F 0.3873(13) 0.0342(12) 0.3043(12) 0.104(5) Uani 0.55(3) 1 d . U P D 1
F24 F 0.3620(18) -0.0663(9) 0.4122(8) 0.115(6) Uani 0.55(3) 1 d . U P D 1
F16B F 0.7111(19) 0.1154(15) 0.2977(17) 0.142(9) Uani 0.399(15) 1 d . U P B 2
F17B F 0.7858(8) 0.2142(12) 0.3152(13) 0.123(6) Uani 0.399(15) 1 d . U P B 2
F18B F 0.7271(15) 0.1289(16) 0.4202(14) 0.132(9) Uani 0.399(15) 1 d . U P B 2
F19B F 0.019(2) 0.091(2) 0.607(2) 0.132(11) Uani 0.247(15) 1 d . U P C 2
F20B F -0.0325(16) 0.139(3) 0.4938(17) 0.115(9) Uani 0.247(15) 1 d . U P C 2
F21B F -0.0099(13) 0.2230(11) 0.5723(19) 0.082(7) Uani 0.247(15) 1 d . U P C 2
F22B F 0.2702(16) -0.0637(12) 0.3898(19) 0.135(8) Uani 0.45(3) 1 d . U P D 2
F23B F 0.340(2) 0.0320(16) 0.2984(12) 0.122(8) Uani 0.45(3) 1 d . U P D 2
F24B F 0.4114(15) -0.0395(14) 0.4054(14) 0.118(6) Uani 0.45(3) 1 d . U P D 2

loop_
_atom_site_aniso_label
_atom_site_aniso_U_11
_atom_site_aniso_U_22
_atom_site_aniso_U_33
_atom_site_aniso_U_23
_atom_site_aniso_U_13
_atom_site_aniso_U_12
Ir1 0.03668(10) 0.03509(9) 0.03766(10) -0.00669(6) -0.00300(6) 0.00083(6)
N1 0.0426(17) 0.0385(17) 0.0365(17) -0.0084(14) -0.0132(14) -0.0050(14)
C1 0.052(2) 0.048(2) 0.054(3) -0.007(2) -0.012(2) -0.016(2)
C2 0.070(3) 0.058(3) 0.053(3) -0.013(2) -0.025(2) -0.013(2)
C3 0.076(3) 0.057(3) 0.043(2) -0.008(2) -0.023(2) -0.003(2)
C4 0.054(2) 0.046(2) 0.041(2) -0.0008(18) -0.0092(19) -0.0030(19)
C5 0.0400(19) 0.0335(18) 0.037(2) -0.0047(15) -0.0076(16) -0.0004(15)
C6 0.039(2) 0.0353(19) 0.052(2) -0.0100(17) -0.0118(18) -0.0017(16)
C7 0.055(3) 0.053(3) 0.063(3) -0.001(2) -0.008(2) -0.022(2)
C8 0.076(4) 0.070(4) 0.066(4) 0.017(3) -0.009(3) -0.031(3)
C9 0.080(4) 0.068(3) 0.045(3) 0.012(2) -0.010(3) -0.021(3)
N2 0.0321(15) 0.0380(17) 0.0496(19) -0.0139(14) -0.0166(14) -0.0043(13)
C10 0.055(3) 0.057(3) 0.058(3) -0.028(2) -0.001(2) -0.017(2)
O1 0.110(3) 0.047(2) 0.095(3) -0.033(2) -0.011(3) -0.013(2)
O2 0.081(3) 0.084(3) 0.052(2) -0.0338(19) -0.0157(19) -0.018(2)
C11 0.137(7) 0.152(8) 0.089(5) -0.071(6) -0.017(5) -0.049(6)
C12 0.037(2) 0.037(2) 0.051(2) -0.0105(17) -0.0128(17) -0.0002(16)
C13 0.043(2) 0.043(2) 0.058(3) -0.012(2) -0.013(2) -0.0001(18)
C14 0.048(3) 0.081(4) 0.071(4) -0.025(3) -0.003(2) 0.000(3)
C15 0.050(3) 0.107(6) 0.120(6) -0.014(5) 0.013(4) -0.013(3)
C16 0.050(3) 0.099(5) 0.174(9) -0.036(6) -0.028(5) -0.017(4)
C17 0.066(4) 0.097(5) 0.117(6) -0.027(5) -0.044(4) -0.012(4)
C18 0.061(3) 0.082(4) 0.075(4) -0.013(3) -0.032(3) -0.010(3)
C19 0.047(2) 0.047(2) 0.051(3) -0.012(2) -0.016(2) 0.0041(19)
C20 0.051(3) 0.044(2) 0.075(3) -0.013(2) -0.018(2) 0.011(2)
C21 0.070(4) 0.040(3) 0.147(7) -0.027(3) -0.031(4) 0.007(2)
C22 0.050(3) 0.043(2) 0.065(3) -0.014(2) -0.012(2) -0.0018(19)
N3 0.0334(16) 0.0369(17) 0.056(2) -0.0117(15) -0.0094(15) 0.0031(13)
O3 0.066(2) 0.054(2) 0.120(4) -0.026(2) -0.020(2) -0.0157(18)
C23 0.042(2) 0.064(3) 0.068(3) -0.005(3) -0.003(2) 0.009(2)
C24 0.048(3) 0.052(3) 0.080(4) -0.020(3) 0.008(2) 0.015(2)
C25 0.063(3) 0.069(3) 0.047(3) -0.027(2) 0.004(2) 0.003(2)
C26 0.055(3) 0.056(3) 0.042(2) -0.002(2) 0.017(2) 0.002(2)
C27 0.0247(18) 0.064(3) 0.061(3) 0.001(2) 0.0120(18) -0.0153(19)
C28 0.054(3) 0.105(5) 0.100(5) 0.014(4) -0.021(3) 0.012(3)
C29 0.093(5) 0.057(4) 0.135(7) -0.033(4) 0.010(5) 0.009(3)
C30 0.101(5) 0.138(7) 0.060(4) -0.054(4) 0.002(4) -0.003(5)
C31 0.092(5) 0.067(4) 0.067(4) 0.017(3) 0.019(3) 0.002(3)
C32 0.055(3) 0.106(5) 0.107(5) -0.037(4) 0.009(3) -0.035(3)
B1 0.049(2) 0.037(2) 0.038(2) -0.0139(18) -0.0043(19) 0.0051(19)
C33 0.062(3) 0.051(3) 0.049(3) -0.019(2) -0.014(2) 0.005(2)
C34 0.067(3) 0.051(3) 0.045(2) -0.015(2) -0.018(2) 0.010(2)
C35 0.062(3) 0.044(2) 0.043(2) -0.0096(19) -0.003(2) 0.014(2)
C36 0.054(2) 0.042(2) 0.043(2) -0.0122(18) -0.0083(19) 0.0078(19)
C37 0.049(2) 0.039(2) 0.040(2) -0.0155(17) -0.0045(17) 0.0096(17)
C38 0.057(3) 0.043(2) 0.044(2) -0.0125(18) -0.006(2) 0.0023(19)
C39 0.091(5) 0.079(4) 0.077(4) -0.019(3) -0.037(4) -0.009(4)
C40 0.082(4) 0.058(3) 0.053(3) -0.004(2) -0.009(3) 0.001(3)
C41 0.049(2) 0.039(2) 0.038(2) -0.0097(17) -0.0035(17) -0.0015(17)
C42 0.055(2) 0.036(2) 0.041(2) -0.0087(17) -0.0065(18) -0.0025(18)
C43 0.070(3) 0.036(2) 0.048(2) -0.0105(18) -0.008(2) -0.003(2)
C44 0.079(4) 0.036(2) 0.069(3) -0.013(2) -0.019(3) 0.014(2)
C45 0.068(3) 0.050(3) 0.057(3) -0.013(2) -0.021(2) 0.010(2)
C46 0.061(3) 0.041(2) 0.046(2) -0.0139(19) -0.013(2) 0.002(2)
C47 0.110(5) 0.042(3) 0.065(4) -0.020(2) -0.028(3) 0.001(3)
C48 0.111(6) 0.072(4) 0.095(5) -0.028(4) -0.055(5) 0.030(4)
C49 0.051(2) 0.057(3) 0.040(2) -0.020(2) -0.0062(19) -0.008(2)
C50 0.064(3) 0.066(3) 0.048(3) -0.018(2) -0.006(2) -0.022(2)
C51 0.091(4) 0.095(4) 0.049(3) -0.023(3) 0.002(3) -0.051(4)
C52 0.071(4) 0.136(6) 0.063(4) -0.054(4) 0.018(3) -0.046(4)
C53 0.052(3) 0.123(6) 0.064(4) -0.055(4) 0.004(3) -0.011(3)
C54 0.053(3) 0.082(4) 0.049(3) -0.030(3) -0.002(2) -0.002(2)
C55 0.152(9) 0.166(9) 0.068(5) -0.001(5) 0.009(5) -0.119(8)
C56 0.059(4) 0.189(11) 0.110(7) -0.101(8) -0.001(4) 0.017(5)
C57 0.053(2) 0.0359(19) 0.038(2) -0.0116(16) -0.0060(18) 0.0045(17)
C58 0.055(2) 0.035(2) 0.044(2) -0.0165(17) -0.0069(19) 0.0052(18)
C59 0.058(3) 0.039(2) 0.049(2) -0.0115(19) -0.008(2) 0.0004(19)
C60 0.078(3) 0.035(2) 0.056(3) -0.015(2) -0.019(2) -0.001(2)
C61 0.070(3) 0.039(2) 0.054(3) -0.021(2) -0.008(2) 0.003(2)
C62 0.058(3) 0.044(2) 0.048(2) -0.0183(19) -0.005(2) 0.006(2)
C63 0.064(3) 0.052(3) 0.076(4) -0.015(3) -0.006(3) -0.012(2)
C64 0.106(5) 0.056(3) 0.081(5) -0.038(3) 0.004(4) -0.002(3)
F1 0.147(4) 0.101(3) 0.159(5) -0.015(3) -0.062(4) -0.049(3)
F2 0.083(3) 0.185(6) 0.260(8) -0.119(6) -0.010(4) -0.031(4)
F3 0.211(7) 0.242(7) 0.095(4) 0.004(4) -0.072(4) -0.132(6)
F4 0.272(17) 0.151(11) 0.052(4) -0.020(6) 0.010(8) -0.091(12)
F5 0.085(5) 0.103(6) 0.097(6) 0.035(5) 0.001(4) -0.020(4)
F6 0.105(6) 0.048(4) 0.161(10) 0.026(5) 0.000(6) 0.008(4)
F4B 0.082(7) 0.108(10) 0.089(9) 0.055(8) -0.040(6) -0.010(6)
F5B 0.220(18) 0.115(12) 0.095(9) -0.026(8) -0.026(11) -0.086(13)
F6B 0.074(7) 0.091(8) 0.110(11) 0.004(7) 0.049(7) 0.020(6)
F7 0.162(6) 0.189(6) 0.308(9) -0.191(7) -0.114(6) 0.026(5)
F8 0.282(9) 0.151(5) 0.088(4) -0.070(4) 0.017(4) -0.083(6)
F9 0.309(8) 0.047(2) 0.133(4) -0.024(2) -0.097(5) -0.020(3)
F10 0.109(3) 0.137(4) 0.144(4) -0.044(3) -0.066(3) 0.054(3)
F11 0.207(7) 0.136(5) 0.279(9) -0.093(5) -0.188(7) 0.048(5)
F12 0.146(5) 0.331(10) 0.089(4) 0.064(5) -0.058(4) -0.025(6)
F13 0.262(9) 0.302(9) 0.205(7) 0.181(7) -0.154(7) -0.212(8)
F14 0.314(11) 0.181(7) 0.135(5) 0.009(5) 0.114(6) -0.047(7)
F15 0.185(6) 0.110(4) 0.205(7) -0.003(4) -0.031(5) -0.058(4)
F16 0.119(8) 0.167(12) 0.116(7) -0.071(7) 0.061(6) 0.004(7)
F17 0.115(9) 0.154(11) 0.198(15) -0.093(11) -0.063(10) 0.014(8)
F18 0.095(6) 0.110(7) 0.136(8) -0.052(6) 0.001(5) 0.034(5)
F19 0.110(5) 0.211(10) 0.088(5) -0.082(6) 0.034(4) -0.081(6)
F20 0.085(4) 0.091(5) 0.154(8) -0.058(5) 0.014(4) -0.043(3)
F21 0.071(4) 0.108(6) 0.144(7) 0.010(5) 0.005(4) 0.028(3)
F22 0.121(8) 0.146(11) 0.140(11) -0.112(10) -0.020(7) -0.011(7)
F23 0.121(9) 0.094(7) 0.102(9) -0.065(6) 0.039(7) -0.017(7)
F24 0.181(15) 0.058(6) 0.084(6) -0.032(5) -0.022(8) 0.048(8)
F16B 0.166(16) 0.112(11) 0.180(18) -0.095(12) -0.040(13) -0.008(10)
F17B 0.056(6) 0.145(11) 0.164(13) -0.057(10) 0.018(7) -0.007(6)
F18B 0.094(11) 0.128(13) 0.120(12) 0.010(9) 0.021(9) 0.033(9)
F19B 0.116(14) 0.114(16) 0.120(16) 0.037(12) 0.025(12) -0.019(12)
F20B 0.074(10) 0.17(2) 0.120(15) -0.040(14) -0.007(9) -0.047(12)
F21B 0.062(8) 0.055(8) 0.118(15) -0.032(9) 0.034(9) -0.005(6)
F22B 0.167(13) 0.087(9) 0.177(16) -0.098(10) 0.032(11) -0.036(8)
F23B 0.179(17) 0.120(11) 0.058(7) -0.046(7) -0.006(10) 0.018(12)
F24B 0.121(11) 0.088(9) 0.146(11) -0.073(8) -0.011(8) 0.035(7)

loop_
_atom_type_symbol
_atom_type_description
_atom_type_scat_dispersion_real
_atom_type_scat_dispersion_imag
_atom_type_scat_source
C C 0.0036 0.0018 'International Tables Vol C Tables 4.2.6.8 and 6.1.1.4'
H H 0.0000 0.0000 'International Tables Vol C Tables 4.2.6.8 and 6.1.1.4'
B B 0.0018 0.0008 'International Tables Vol C Tables 4.2.6.8 and 6.1.1.4'
N N 0.0070 0.0037 'International Tables Vol C Tables 4.2.6.8 and 6.1.1.4'
O O 0.0123 0.0069 'International Tables Vol C Tables 4.2.6.8 and 6.1.1.4'
F F 0.0197 0.0116 'International Tables Vol C Tables 4.2.6.8 and 6.1.1.4'
Ir Ir -1.7783 8.7488 'International Tables Vol C Tables 4.2.6.8 and 6.1.1.4'

loop_
_geom_angle_atom_site_label_1
_geom_angle_atom_site_label_2
_geom_angle_atom_site_label_3
_geom_angle
N3 Ir1 N1 85.96(15)
N3 Ir1 C27 113.55(17)
N1 Ir1 C27 103.84(18)
N3 Ir1 C26 96.45(17)
N1 Ir1 C26 140.6(2)
C27 Ir1 C26 39.6(2)
N3 Ir1 C23 152.5(2)
N1 Ir1 C23 96.89(19)
C27 Ir1 C23 39.2(2)
C26 Ir1 C23 64.3(2)
N3 Ir1 C25 113.68(19)
N1 Ir1 C25 159.91(18)
C27 Ir1 C25 65.4(2)
C26 Ir1 C25 37.8(2)
C23 Ir1 C25 63.8(2)
N3 Ir1 C24 151.9(2)
N1 Ir1 C24 122.11(19)
C27 Ir1 C24 64.6(2)
C26 Ir1 C24 63.7(2)
C23 Ir1 C24 37.1(2)
C25 Ir1 C24 38.6(2)
N3 Ir1 N2 77.92(13)
N1 Ir1 N2 76.06(13)
C27 Ir1 N2 168.54(16)
C26 Ir1 N2 142.97(19)
C23 Ir1 N2 129.38(18)
C25 Ir1 N2 110.97(18)
C24 Ir1 N2 105.44(18)
C1 N1 C5 118.1(4)
C1 N1 Ir1 125.0(3)
C5 N1 Ir1 116.3(3)
N1 C1 C2 122.9(4)
C3 C2 C1 119.8(5)
C2 C3 C4 119.6(5)
C5 C4 C9 118.6(5)
C5 C4 C3 117.6(4)
C9 C4 C3 123.8(5)
N1 C5 C4 121.8(4)
N1 C5 C6 117.3(4)
C4 C5 C6 120.9(4)
C7 C6 C5 118.8(4)
C7 C6 N2 125.6(4)
C5 C6 N2 115.1(4)
C6 C7 C8 120.2(5)
C9 C8 C7 121.4(5)
C8 C9 C4 119.9(5)
C10 N2 C6 112.1(4)
C10 N2 C12 115.5(3)
C6 N2 C12 106.6(3)
C10 N2 Ir1 109.3(3)
C6 N2 Ir1 105.2(2)
C12 N2 Ir1 107.6(2)
O1 C10 O2 127.7(5)
O1 C10 N2 123.9(5)
O2 C10 N2 108.3(4)
C10 O2 C11 115.3(6)
C19 C12 C13 116.4(4)
C19 C12 N2 109.7(3)
C13 C12 N2 114.0(3)
C14 C13 C18 118.3(5)
C14 C13 C12 119.4(4)
C18 C13 C12 122.1(5)
C13 C14 C15 120.8(6)
C16 C15 C14 119.4(7)
C15 C16 C17 120.7(6)
C16 C17 C18 120.1(7)
C17 C18 C13 120.5(7)
N3 C19 C12 107.4(3)
N3 C19 C20 104.9(4)
C12 C19 C20 112.9(4)
C21 C20 C19 104.3(4)
C20 C21 C22 105.6(4)
O3 C22 N3 126.5(5)
O3 C22 C21 124.6(5)
N3 C22 C21 108.9(4)
C22 N3 C19 113.8(4)
C22 N3 Ir1 129.7(3)
C19 N3 Ir1 116.5(3)
C24 C23 C27 109.5(5)
C24 C23 C28 124.9(6)
C27 C23 C28 125.6(6)
C24 C23 Ir1 72.8(3)
C27 C23 Ir1 68.5(2)
C28 C23 Ir1 125.7(4)
C23 C24 C25 108.2(5)
C23 C24 C29 127.0(6)
C25 C24 C29 124.4(6)
C23 C24 Ir1 70.1(3)
C25 C24 Ir1 70.0(3)
C29 C24 Ir1 131.2(4)
C26 C25 C24 106.9(5)
C26 C25 C30 125.9(6)
C24 C25 C30 126.6(6)
C26 C25 Ir1 69.1(3)
C24 C25 Ir1 71.5(3)
C30 C25 Ir1 131.4(4)
C25 C26 C27 109.9(4)
C25 C26 C31 124.9(6)
C27 C26 C31 125.2(6)
C25 C26 Ir1 73.1(3)
C27 C26 Ir1 69.6(2)
C31 C26 Ir1 125.1(4)
C23 C27 C26 105.5(5)
C23 C27 C32 127.6(6)
C26 C27 C32 126.1(5)
C23 C27 Ir1 72.3(3)
C26 C27 Ir1 70.8(3)
C32 C27 Ir1 129.5(4)
C49 B1 C37 108.6(4)
C49 B1 C41 109.2(4)
C37 B1 C41 110.6(3)
C49 B1 C57 109.9(3)
C37 B1 C57 109.1(4)
C41 B1 C57 109.5(4)
C34 C33 C38 120.4(5)
C34 C33 C39 120.3(5)
C38 C33 C39 119.3(5)
C33 C34 C35 118.4(5)
C34 C35 C36 120.8(5)
C34 C35 C40 119.2(5)
C36 C35 C40 120.0(5)
C37 C36 C35 122.0(5)
C36 C37 C38 115.5(4)
C36 C37 B1 124.0(4)
C38 C37 B1 120.5(4)
C37 C38 C33 122.9(5)
F3 C39 F1 106.4(7)
F3 C39 F2 106.8(7)
F1 C39 F2 102.2(8)
F3 C39 C33 113.6(7)
F1 C39 C33 114.1(6)
F2 C39 C33 112.8(6)
F4 C40 F6 107.2(10)
F5B C40 F6B 114.1(15)
F5B C40 F4B 105.0(14)
F6B C40 F4B 95.8(11)
F4 C40 F5 106.3(10)
F6 C40 F5 100.3(8)
F5B C40 C35 115.9(9)
F4 C40 C35 114.9(7)
F6 C40 C35 112.5(6)
F6B C40 C35 111.9(7)
F4B C40 C35 112.2(7)
F5 C40 C35 114.3(5)
C46 C41 C42 115.8(4)
C46 C41 B1 121.1(4)
C42 C41 B1 123.1(4)
C43 C42 C41 121.8(4)
C44 C43 C42 121.2(4)
C44 C43 C47 119.0(4)
C42 C43 C47 119.8(5)
C43 C44 C45 118.3(4)
C44 C45 C46 120.3(5)
C44 C45 C48 120.0(5)
C46 C45 C48 119.7(5)
C45 C46 C41 122.6(4)
F9 C47 F8 106.5(7)
F9 C47 F7 105.7(7)
F8 C47 F7 101.6(7)
F9 C47 C43 115.0(5)
F8 C47 C43 113.6(6)
F7 C47 C43 113.2(5)
F12 C48 F11 105.5(9)
F12 C48 F10 105.6(7)
F11 C48 F10 102.6(8)
F12 C48 C45 113.7(8)
F11 C48 C45 114.7(6)
F10 C48 C45 113.6(6)
C50 C49 C54 115.3(5)
C50 C49 B1 124.1(4)
C54 C49 B1 120.6(4)
C49 C50 C51 121.7(6)
C52 C51 C50 120.9(6)
C52 C51 C55 121.6(7)
C50 C51 C55 117.5(8)
C51 C52 C53 119.2(6)
C52 C53 C54 120.2(6)
C52 C53 C56 120.8(7)
C54 C53 C56 119.0(8)
C53 C54 C49 122.8(6)
F13 C55 F15 108.4(13)
F13 C55 F14 110.0(10)
F15 C55 F14 96.6(8)
F13 C55 C51 116.2(6)
F15 C55 C51 113.8(8)
F14 C55 C51 110.1(11)
F16B C56 F18B 125(2)
F17 C56 F16 111.6(13)
F17 C56 F18 100.4(15)
F16 C56 F18 99.7(11)
F16B C56 C53 114.6(15)
F17 C56 C53 118.5(10)
F18B C56 C53 114.6(10)
F16 C56 C53 111.9(11)
F18 C56 C53 112.5(7)
F16B C56 F17B 100.3(16)
F18B C56 F17B 93.4(14)
C53 C56 F17B 100.1(10)
C58 C57 C62 115.0(4)
C58 C57 B1 121.4(4)
C62 C57 B1 123.5(4)
C59 C58 C57 123.2(4)
C58 C59 C60 119.8(5)
C58 C59 C63 120.0(4)
C60 C59 C63 120.1(5)
C61 C60 C59 118.4(5)
C60 C61 C62 120.9(4)
C60 C61 C64 119.8(5)
C62 C61 C64 119.3(5)
C61 C62 C57 122.7(5)
F19B C63 F21B 105(2)
F20 C63 F21 106.8(7)
F20 C63 F19 103.3(7)
F21 C63 F19 107.3(8)
F19B C63 F20B 104(2)
F21B C63 F20B 107.5(17)
F19B C63 C59 113.7(13)
F21B C63 C59 116.1(8)
F20 C63 C59 114.7(5)
F21 C63 C59 111.5(6)
F19 C63 C59 112.6(6)
F20B C63 C59 110.5(10)
F23B C64 F22B 113.8(15)
F24 C64 F22 109.6(11)
F24 C64 F23 106.4(12)
F22 C64 F23 98.7(10)
F23B C64 F24B 106.8(15)
F22B C64 F24B 100.6(13)
F23B C64 C61 114.7(12)
F24 C64 C61 116.6(8)
F22B C64 C61 111.9(8)
F22 C64 C61 111.1(7)
F23 C64 C61 113.0(8)
F24B C64 C61 107.6(9)

loop_
_geom_bond_atom_site_label_1
_geom_bond_atom_site_label_2
_geom_bond_distance
Ir1 N3 2.049(3)
Ir1 N1 2.075(3)
Ir1 C27 2.128(4)
Ir1 C26 2.143(5)
Ir1 C23 2.180(5)
Ir1 C25 2.196(5)
Ir1 C24 2.216(5)
Ir1 N2 2.283(3)
N1 C1 1.326(6)
N1 C5 1.372(5)
C1 C2 1.400(7)
C2 C3 1.340(8)
C3 C4 1.419(7)
C4 C5 1.402(6)
C4 C9 1.408(7)
C5 C6 1.416(6)
C6 C7 1.363(6)
C6 N2 1.484(6)
C7 C8 1.412(8)
C8 C9 1.355(9)
N2 C10 1.443(5)
N2 C12 1.580(5)
C10 O1 1.183(7)
C10 O2 1.325(7)
O2 C11 1.456(7)
C12 C19 1.502(7)
C12 C13 1.513(6)
C13 C14 1.384(8)
C13 C18 1.389(7)
C14 C15 1.392(9)
C15 C16 1.363(12)
C16 C17 1.367(13)
C17 C18 1.381(9)
C19 N3 1.456(6)
C19 C20 1.531(6)
C20 C21 1.510(8)
C21 C22 1.515(7)
C22 O3 1.228(6)
C22 N3 1.321(6)
C23 C24 1.399(9)
C23 C27 1.445(7)
C23 C28 1.512(8)
C24 C25 1.457(8)
C24 C29 1.499(9)
C25 C26 1.407(8)
C25 C30 1.501(9)
C26 C27 1.447(8)
C26 C31 1.508(7)
C27 C32 1.482(8)
B1 C49 1.643(7)
B1 C37 1.646(6)
B1 C41 1.648(6)
B1 C57 1.653(7)
C33 C34 1.369(8)
C33 C38 1.396(7)
C33 C39 1.501(9)
C34 C35 1.386(8)
C35 C36 1.396(7)
C35 C40 1.483(8)
C36 C37 1.391(7)
C37 C38 1.393(7)
C39 F3 1.292(8)
C39 F1 1.301(8)
C39 F2 1.306(9)
C40 F5B 1.213(15)
C40 F4 1.276(11)
C40 F6 1.292(10)
C40 F6B 1.339(13)
C40 F4B 1.345(12)
C40 F5 1.353(11)
C41 C46 1.395(6)
C41 C42 1.396(6)
C42 C43 1.386(6)
C43 C44 1.376(7)
C43 C47 1.495(7)
C44 C45 1.382(8)
C45 C46 1.387(7)
C45 C48 1.487(8)
C47 F9 1.268(7)
C47 F8 1.274(9)
C47 F7 1.285(9)
C48 F12 1.253(11)
C48 F11 1.279(10)
C48 F10 1.316(9)
C49 C50 1.395(7)
C49 C54 1.402(7)
C50 C51 1.402(8)
C51 C52 1.360(10)
C51 C55 1.509(12)
C52 C53 1.374(11)
C53 C54 1.384(8)
C53 C56 1.503(11)
C55 F13 1.192(12)
C55 F15 1.254(11)
C55 F14 1.319(12)
C56 F16B 1.14(2)
C56 F17 1.222(15)
C56 F18B 1.24(2)
C56 F16 1.333(14)
C56 F18 1.480(17)
C56 F17B 1.562(19)
C57 C58 1.393(7)
C57 C62 1.398(6)
C58 C59 1.391(7)
C59 C60 1.395(7)
C59 C63 1.487(8)
C60 C61 1.373(8)
C61 C62 1.386(7)
C61 C64 1.503(7)
C63 F19B 1.18(2)
C63 F21B 1.266(15)
C63 F20 1.312(8)
C63 F21 1.313(9)
C63 F19 1.322(9)
C63 F20B 1.37(2)
C64 F23B 1.17(2)
C64 F24 1.217(13)
C64 F22B 1.316(15)
C64 F22 1.370(13)
C64 F23 1.371(17)
C64 F24B 1.43(2)

loop_
_geom_torsion_atom_site_label_1
_geom_torsion_atom_site_label_2
_geom_torsion_atom_site_label_3
_geom_torsion_atom_site_label_4
_geom_torsion
C5 N1 C1 C2 -4.4(7)
Ir1 N1 C1 C2 166.2(4)
N1 C1 C2 C3 0.0(8)
C1 C2 C3 C4 2.7(8)
C2 C3 C4 C5 -1.0(7)
C2 C3 C4 C9 178.8(5)
C1 N1 C5 C4 6.1(6)
Ir1 N1 C5 C4 -165.3(3)
C1 N1 C5 C6 -172.8(4)
Ir1 N1 C5 C6 15.8(5)
C9 C4 C5 N1 176.7(4)
C3 C4 C5 N1 -3.4(6)
C9 C4 C5 C6 -4.4(7)
C3 C4 C5 C6 175.4(4)
N1 C5 C6 C7 -176.8(4)
C4 C5 C6 C7 4.3(6)
N1 C5 C6 N2 10.9(5)
C4 C5 C6 N2 -168.0(4)
C5 C6 C7 C8 -1.0(8)
N2 C6 C7 C8 170.4(5)
C6 C7 C8 C9 -2.2(10)
C7 C8 C9 C4 2.1(10)
C5 C4 C9 C8 1.2(9)
C3 C4 C9 C8 -178.6(6)
C7 C6 N2 C10 41.5(6)
C5 C6 N2 C10 -146.8(4)
C7 C6 N2 C12 -85.8(5)
C5 C6 N2 C12 85.9(4)
C7 C6 N2 Ir1 160.2(4)
C5 C6 N2 Ir1 -28.1(4)
C6 N2 C10 O1 16.5(7)
C12 N2 C10 O1 138.9(5)
Ir1 N2 C10 O1 -99.7(5)
C6 N2 C10 O2 -166.7(4)
C12 N2 C10 O2 -44.4(5)
Ir1 N2 C10 O2 77.1(4)
O1 C10 O2 C11 -13.3(9)
N2 C10 O2 C11 170.1(5)
C10 N2 C12 C19 94.9(4)
C6 N2 C12 C19 -139.8(3)
Ir1 N2 C12 C19 -27.5(4)
C10 N2 C12 C13 -37.8(5)
C6 N2 C12 C13 87.5(4)
Ir1 N2 C12 C13 -160.1(3)
C19 C12 C13 C14 145.8(5)
N2 C12 C13 C14 -84.9(5)
C19 C12 C13 C18 -29.3(7)
N2 C12 C13 C18 100.1(5)
C18 C13 C14 C15 -4.4(9)
C12 C13 C14 C15 -179.6(6)
C13 C14 C15 C16 2.5(11)
C14 C15 C16 C17 1.1(13)
C15 C16 C17 C18 -2.6(13)
C16 C17 C18 C13 0.6(11)
C14 C13 C18 C17 2.9(9)
C12 C13 C18 C17 177.9(6)
C13 C12 C19 N3 178.8(4)
N2 C12 C19 N3 47.4(4)
C13 C12 C19 C20 -66.0(5)
N2 C12 C19 C20 162.6(4)
N3 C19 C20 C21 -15.1(6)
C12 C19 C20 C21 -131.8(5)
C19 C20 C21 C22 15.2(7)
C20 C21 C22 O3 171.2(6)
C20 C21 C22 N3 -10.1(7)
O3 C22 N3 C19 178.8(6)
C21 C22 N3 C19 0.1(7)
O3 C22 N3 Ir1 -2.7(9)
C21 C22 N3 Ir1 178.6(4)
C12 C19 N3 C22 130.2(4)
C20 C19 N3 C22 9.8(6)
C12 C19 N3 Ir1 -48.5(4)
C20 C19 N3 Ir1 -168.9(3)
C27 C23 C24 C25 -1.0(6)
C28 C23 C24 C25 178.2(5)
Ir1 C23 C24 C25 -59.8(3)
C27 C23 C24 C29 -173.9(5)
C28 C23 C24 C29 5.2(9)
Ir1 C23 C24 C29 127.2(6)
C27 C23 C24 Ir1 58.9(3)
C28 C23 C24 Ir1 -121.9(6)
C23 C24 C25 C26 -0.4(6)
C29 C24 C25 C26 172.8(5)
Ir1 C24 C25 C26 -60.3(3)
C23 C24 C25 C30 -171.9(6)
C29 C24 C25 C30 1.3(9)
Ir1 C24 C25 C30 128.2(6)
C23 C24 C25 Ir1 59.9(4)
C29 C24 C25 Ir1 -126.9(6)
C24 C25 C26 C27 1.6(5)
C30 C25 C26 C27 173.2(5)
Ir1 C25 C26 C27 -60.2(3)
C24 C25 C26 C31 -176.8(5)
C30 C25 C26 C31 -5.2(9)
Ir1 C25 C26 C31 121.4(5)
C24 C25 C26 Ir1 61.8(3)
C30 C25 C26 Ir1 -126.6(6)
C24 C23 C27 C26 1.9(5)
C28 C23 C27 C26 -177.3(5)
Ir1 C23 C27 C26 63.5(3)
C24 C23 C27 C32 171.8(5)
C28 C23 C27 C32 -7.4(9)
Ir1 C23 C27 C32 -126.7(6)
C24 C23 C27 Ir1 -61.6(4)
C28 C23 C27 Ir1 119.3(6)
C25 C26 C27 C23 -2.2(5)
C31 C26 C27 C23 176.2(5)
Ir1 C26 C27 C23 -64.5(3)
C25 C26 C27 C32 -172.2(5)
C31 C26 C27 C32 6.2(8)
Ir1 C26 C27 C32 125.4(5)
C25 C26 C27 Ir1 62.4(4)
C31 C26 C27 Ir1 -119.2(5)
C38 C33 C34 C35 0.2(7)
C39 C33 C34 C35 -177.3(5)
C33 C34 C35 C36 -0.8(7)
C33 C34 C35 C40 178.4(5)
C34 C35 C36 C37 0.8(7)
C40 C35 C36 C37 -178.4(4)
C35 C36 C37 C38 -0.2(6)
C35 C36 C37 B1 -179.6(4)
C49 B1 C37 C36 -138.4(4)
C41 B1 C37 C36 101.8(5)
C57 B1 C37 C36 -18.6(5)
C49 B1 C37 C38 42.2(5)
C41 B1 C37 C38 -77.6(5)
C57 B1 C37 C38 161.9(4)
C36 C37 C38 C33 -0.4(6)
B1 C37 C38 C33 179.1(4)
C34 C33 C38 C37 0.4(7)
C39 C33 C38 C37 177.9(5)
C34 C33 C39 F3 -21.8(9)
C38 C33 C39 F3 160.7(7)
C34 C33 C39 F1 -144.0(6)
C38 C33 C39 F1 38.5(9)
C34 C33 C39 F2 99.9(8)
C38 C33 C39 F2 -77.6(8)
C34 C35 C40 F5B -135.6(18)
C36 C35 C40 F5B 43.6(19)
C34 C35 C40 F4 40.1(14)
C36 C35 C40 F4 -140.7(13)
C34 C35 C40 F6 -83.0(11)
C36 C35 C40 F6 96.1(11)
C34 C35 C40 F6B 91.3(13)
C36 C35 C40 F6B -89.5(13)
C34 C35 C40 F4B -15.0(14)
C36 C35 C40 F4B 164.1(12)
C34 C35 C40 F5 163.4(8)
C36 C35 C40 F5 -17.4(10)
C49 B1 C41 C46 81.8(5)
C37 B1 C41 C46 -158.7(4)
C57 B1 C41 C46 -38.5(6)
C49 B1 C41 C42 -94.3(5)
C37 B1 C41 C42 25.1(6)
C57 B1 C41 C42 145.3(4)
C46 C41 C42 C43 -0.7(7)
B1 C41 C42 C43 175.7(4)
C41 C42 C43 C44 0.0(8)
C41 C42 C43 C47 179.6(5)
C42 C43 C44 C45 1.1(9)
C47 C43 C44 C45 -178.5(6)
C43 C44 C45 C46 -1.6(9)
C43 C44 C45 C48 -179.6(7)
C44 C45 C46 C41 1.0(9)
C48 C45 C46 C41 179.0(6)
C42 C41 C46 C45 0.2(7)
B1 C41 C46 C45 -176.3(5)
C44 C43 C47 F9 -29.1(10)
C42 C43 C47 F9 151.4(7)
C44 C43 C47 F8 94.1(8)
C42 C43 C47 F8 -85.5(8)
C44 C43 C47 F7 -150.7(7)
C42 C43 C47 F7 29.8(9)
C44 C45 C48 F12 84.3(10)
C46 C45 C48 F12 -93.8(9)
C44 C45 C48 F11 -154.1(8)
C46 C45 C48 F11 27.8(12)
C44 C45 C48 F10 -36.5(11)
C46 C45 C48 F10 145.4(7)
C37 B1 C49 C50 -138.4(4)
C41 B1 C49 C50 -17.8(6)
C57 B1 C49 C50 102.3(5)
C37 B1 C49 C54 41.3(5)
C41 B1 C49 C54 162.0(4)
C57 B1 C49 C54 -77.9(5)
C54 C49 C50 C51 1.6(7)
B1 C49 C50 C51 -178.6(4)
C49 C50 C51 C52 -0.8(8)
C49 C50 C51 C55 -179.4(5)
C50 C51 C52 C53 0.0(9)
C55 C51 C52 C53 178.5(6)
C51 C52 C53 C54 -0.1(9)
C51 C52 C53 C56 -179.9(6)
C52 C53 C54 C49 0.9(9)
C56 C53 C54 C49 -179.2(6)
C50 C49 C54 C53 -1.6(7)
B1 C49 C54 C53 178.6(5)
C52 C51 C55 F13 133.2(12)
C50 C51 C55 F13 -48.3(14)
C52 C51 C55 F15 -99.9(11)
C50 C51 C55 F15 78.7(11)
C52 C51 C55 F14 7.3(11)
C50 C51 C55 F14 -174.2(8)
C52 C53 C56 F16B -66(2)
C54 C53 C56 F16B 113.8(19)
C52 C53 C56 F17 97.4(18)
C54 C53 C56 F17 -82.5(19)
C52 C53 C56 F18B 138.5(18)
C54 C53 C56 F18B -41(2)
C52 C53 C56 F16 -34.7(14)
C54 C53 C56 F16 145.4(11)
C52 C53 C56 F18 -146.0(8)
C54 C53 C56 F18 34.1(10)
C52 C53 C56 F17B 40.1(11)
C54 C53 C56 F17B -139.8(9)
C49 B1 C57 C58 -159.7(4)
C37 B1 C57 C58 81.4(5)
C41 B1 C57 C58 -39.7(5)
C49 B1 C57 C62 24.8(6)
C37 B1 C57 C62 -94.2(5)
C41 B1 C57 C62 144.8(4)
C62 C57 C58 C59 1.2(7)
B1 C57 C58 C59 -174.7(4)
C57 C58 C59 C60 -1.5(7)
C57 C58 C59 C63 -179.3(5)
C58 C59 C60 C61 0.7(7)
C63 C59 C60 C61 178.6(5)
C59 C60 C61 C62 0.1(8)
C59 C60 C61 C64 178.5(5)
C60 C61 C62 C57 -0.3(8)
C64 C61 C62 C57 -178.7(5)
C58 C57 C62 C61 -0.3(7)
B1 C57 C62 C61 175.5(4)
C58 C59 C63 F19B -110(3)
C60 C59 C63 F19B 72(3)
C58 C59 C63 F21B 11.1(18)
C60 C59 C63 F21B -166.7(17)
C58 C59 C63 F20 -168.6(7)
C60 C59 C63 F20 13.5(10)
C58 C59 C63 F21 69.8(9)
C60 C59 C63 F21 -108.0(8)
C58 C59 C63 F19 -50.9(9)
C60 C59 C63 F19 131.3(8)
C58 C59 C63 F20B 133.9(18)
C60 C59 C63 F20B -44.0(19)
C60 C61 C64 F23B 116.9(18)
C62 C61 C64 F23B -64.7(19)
C60 C61 C64 F24 -86.8(16)
C62 C61 C64 F24 91.7(16)
C60 C61 C64 F22B -14.8(19)
C62 C61 C64 F22B 163.6(17)
C60 C61 C64 F22 39.7(14)
C62 C61 C64 F22 -141.8(12)
C60 C61 C64 F23 149.6(11)
C62 C61 C64 F23 -32.0(13)
C60 C61 C64 F24B -124.5(12)
C62 C61 C64 F24B 54.0(13)
